data_7027045
loop_
_publ_author_name
'Hillier, Anna C.'
'Sella, Andrea'
'Elsegood, Mark R. J.'

_publ_section_title
;
 Isocarbonyl complexes of divalent samarium and ytterbium. The molecular
 structures of [{Ln(TptBu,Me)(THF)(\m-CO)2Mo(\h-C5H4Me)(CO)}2]
 (Ln&#x2005;=&#x2005;Sm, Yb)
;
_journal_issue 22
_journal_name_full 'Journal of the Chemical Society, Dalton Transactions'
_journal_page_first 3871
_journal_paper_doi 10.1039/a806011h
_journal_year 1998
_chemical_formula_sum 'C82 H130 B2 Mo2 N12 O10 Yb2'
_chemical_formula_weight 2003.56
_chemical_name_systematic
;
 ?
;
_space_group_IT_number 2
_symmetry_cell_setting triclinic
_symmetry_space_group_name_Hall '-P 1'
_symmetry_space_group_name_H-M 'P -1'
_atom_sites_solution_hydrogens geom
_atom_sites_solution_primary direct
_atom_sites_solution_secondary difmap
_audit_creation_method SHELXL-97
_cell_angle_alpha 63.213(2)
_cell_angle_beta 67.115(2)
_cell_angle_gamma 89.525(2)
_cell_formula_units_Z 1
_cell_length_a 13.6797(7)
_cell_length_b 13.7364(8)
_cell_length_c 15.1241(8)
_cell_measurement_reflns_used 10980
_cell_measurement_temperature 160(2)
_cell_measurement_theta_max 28.58
_cell_measurement_theta_min 2.10
_cell_volume 2288.6(2)
_computing_cell_refinement 'local programs'
_computing_data_collection 'Siemens SMART'
_computing_data_reduction 'Siemens SAINT'
_computing_molecular_graphics 'Siemens SHELXTL'
_computing_publication_material 'SHELXTL and local programs'
_computing_structure_refinement 'SHELXL-97 (Sheldrick, 1997)'
_computing_structure_solution 'SHELXS-97 (Sheldrick, 1990)'
_diffrn_ambient_temperature 160(2)
_diffrn_measured_fraction_theta_full 0.957
_diffrn_measured_fraction_theta_max 0.851
_diffrn_measurement_device_type 'Siemens SMART CCD diffractometer'
_diffrn_measurement_method '\w rotation with narrow frames'
_diffrn_radiation_monochromator graphite
_diffrn_radiation_source 'fine-focus sealed tube'
_diffrn_radiation_type MoK\a
_diffrn_radiation_wavelength 0.71073
_diffrn_reflns_av_R_equivalents 0.0277
_diffrn_reflns_av_sigmaI/netI 0.0594
_diffrn_reflns_limit_h_max 18
_diffrn_reflns_limit_h_min -17
_diffrn_reflns_limit_k_max 15
_diffrn_reflns_limit_k_min -17
_diffrn_reflns_limit_l_max 19
_diffrn_reflns_limit_l_min -20
_diffrn_reflns_number 15610
_diffrn_reflns_theta_full 26.00
_diffrn_reflns_theta_max 28.60
_diffrn_reflns_theta_min 1.65
_diffrn_standards_decay_% 0
_diffrn_standards_number 0
_exptl_absorpt_coefficient_mu 2.351
_exptl_absorpt_correction_T_max 0.910
_exptl_absorpt_correction_T_min 0.556
_exptl_absorpt_correction_type empirical
_exptl_crystal_colour yellow
_exptl_crystal_density_diffrn 1.454
_exptl_crystal_density_method 'not measured'
_exptl_crystal_description block
_exptl_crystal_F_000 1020
_exptl_crystal_size_max 0.25
_exptl_crystal_size_mid 0.13
_exptl_crystal_size_min 0.04
_refine_diff_density_max 0.706
_refine_diff_density_min -0.698
_refine_diff_density_rms 0.115
_refine_ls_extinction_coef 0.00118(11)
_refine_ls_extinction_expression Fc^*^=kFc[1+0.001xFc^2^\l^3^/sin(2\q)]^-1/4^
_refine_ls_extinction_method SHELXL
_refine_ls_goodness_of_fit_ref 1.066
_refine_ls_hydrogen_treatment mixed
_refine_ls_matrix_type full
_refine_ls_number_parameters 512
_refine_ls_number_reflns 9993
_refine_ls_number_restraints 0
_refine_ls_restrained_S_all 1.066
_refine_ls_R_factor_all 0.0516
_refine_ls_R_factor_gt 0.0368
_refine_ls_shift/su_max 0.001
_refine_ls_shift/su_mean 0.000
_refine_ls_structure_factor_coef Fsqd
_refine_ls_weighting_details 'w=1/[\s^2^(Fo^2^)+(0.0190P)^2^+0.3151P] where P=(Fo^2^+2Fc^2^)/3'
_refine_ls_weighting_scheme calc
_refine_ls_wR_factor_gt 0.0646
_refine_ls_wR_factor_ref 0.0698
_reflns_number_gt 8412
_reflns_number_total 9993
_reflns_threshold_expression >2sigma(I)
_cod_data_source_file 806011hsup1.cif
_cod_data_source_block as11
_cod_depositor_comments
;
The following automatic conversions were performed:

'_refine_ls_weighting_scheme' value 'calc
w=1/[\s^2^(Fo^2^)+(0.0190P)^2^+0.3151P] where P=(Fo^2^+2Fc^2^)/3' was
changed to 'calc'. New tag '_refine_ls_weighting_details' was
created. The value of the new tag was set to
'w=1/[\s^2^(Fo^2^)+(0.0190P)^2^+0.3151P] where P=(Fo^2^+2Fc^2^)/3'.

Automatic conversion script
Id: cif_fix_values 3143 2015-03-26 13:38:13Z robertas 
;
_cod_original_sg_symbol_H-M P-1
_cod_database_code 7027045

loop_
_symmetry_equiv_pos_as_xyz
'x, y, z'
'-x, -y, -z'

loop_
_atom_site_label
_atom_site_type_symbol
_atom_site_fract_x
_atom_site_fract_y
_atom_site_fract_z
_atom_site_U_iso_or_equiv
_atom_site_adp_type
_atom_site_occupancy
_atom_site_calc_flag
_atom_site_refinement_flags
Mo1 Mo 0.61304(3) 1.31692(3) -0.09821(3) 0.02062(8) Uani 1 d .
C1 C 0.4906(3) 1.2038(3) 0.0187(3) 0.0237(8) Uani 1 d .
O1 O 0.4156(2) 1.1284(2) 0.0881(2) 0.0291(7) Uani 1 d .
C2 C 0.6918(4) 1.2587(4) -0.0072(4) 0.0337(10) Uani 1 d .
O2 O 0.7393(3) 1.2270(3) 0.0456(3) 0.0557(10) Uani 1 d .
C3 C 0.6405(3) 1.2034(3) -0.1389(3) 0.0233(8) Uani 1 d .
O3 O 0.6518(2) 1.1312(2) -0.1623(2) 0.0328(7) Uani 1 d .
C4 C 0.6609(4) 1.4657(3) -0.2795(3) 0.0329(10) Uani 1 d .
C5 C 0.5518(4) 1.4582(3) -0.2148(3) 0.0342(11) Uani 1 d .
H5 H 0.4917 1.4384 -0.2244 0.041 Uiso 1 calc R
C6 C 0.5459(4) 1.4848(3) -0.1334(4) 0.0373(11) Uani 1 d .
H6 H 0.4814 1.4864 -0.0793 0.045 Uiso 1 calc R
C7 C 0.6503(4) 1.5081(3) -0.1456(3) 0.0344(10) Uani 1 d .
H7 H 0.6696 1.5282 -0.1013 0.041 Uiso 1 calc R
C8 C 0.7230(3) 1.4968(3) -0.2357(3) 0.0311(10) Uani 1 d .
H8 H 0.7996 1.5079 -0.2623 0.037 Uiso 1 calc R
C9 C 0.7062(5) 1.4517(4) -0.3797(4) 0.0642(17) Uani 1 d .
H9A H 0.7747 1.4262 -0.3874 0.096 Uiso 1 calc R
H9B H 0.7190 1.5232 -0.4448 0.096 Uiso 1 calc R
H9C H 0.6544 1.3966 -0.3725 0.096 Uiso 1 calc R
Yb1 Yb 0.335143(13) 0.967150(14) 0.265846(13) 0.01763(6) Uani 1 d .
N1 N 0.1697(2) 0.8162(3) 0.3928(2) 0.0213(7) Uani 1 d .
N2 N 0.1729(2) 0.7398(2) 0.4894(2) 0.0220(7) Uani 1 d .
C10 C 0.0822(3) 0.7743(3) 0.3913(3) 0.0282(9) Uani 1 d .
C11 C 0.0296(3) 0.6728(4) 0.4862(4) 0.0365(11) Uani 1 d .
H11 H -0.0344 0.6261 0.5056 0.044 Uiso 1 calc R
C12 C 0.0884(3) 0.6529(3) 0.5467(3) 0.0297(10) Uani 1 d .
C13 C 0.0455(3) 0.8300(4) 0.3008(4) 0.0340(10) Uani 1 d .
C14 C 0.1173(4) 0.9410(4) 0.2073(4) 0.0469(13) Uani 1 d .
H14A H 0.0893 0.9715 0.1516 0.070 Uiso 1 calc R
H14B H 0.1912 0.9306 0.1743 0.070 Uiso 1 calc R
H14C H 0.1180 0.9927 0.2353 0.070 Uiso 1 calc R
C15 C 0.0429(5) 0.7517(5) 0.2538(4) 0.0620(16) Uani 1 d .
H15A H -0.0077 0.6813 0.3123 0.093 Uiso 1 calc R
H15B H 0.1156 0.7371 0.2242 0.093 Uiso 1 calc R
H15C H 0.0193 0.7868 0.1951 0.093 Uiso 1 calc R
C16 C -0.0692(4) 0.8493(6) 0.3504(4) 0.0658(18) Uani 1 d .
H16A H -0.1168 0.7788 0.4126 0.099 Uiso 1 calc R
H16B H -0.0970 0.8783 0.2945 0.099 Uiso 1 calc R
H16C H -0.0672 0.9033 0.3757 0.099 Uiso 1 calc R
C17 C 0.0672(4) 0.5549(4) 0.6561(4) 0.0510(14) Uani 1 d .
H17A H 0.0016 0.5026 0.6818 0.077 Uiso 1 calc R
H17B H 0.0571 0.5807 0.7093 0.077 Uiso 1 calc R
H17C H 0.1289 0.5176 0.6486 0.077 Uiso 1 calc R
N3 N 0.4350(2) 0.8241(2) 0.3431(2) 0.0199(7) Uani 1 d .
N4 N 0.3737(2) 0.7439(2) 0.4522(2) 0.0194(7) Uani 1 d .
C18 C 0.5315(3) 0.7953(3) 0.3115(3) 0.0226(8) Uani 1 d .
C19 C 0.5331(3) 0.6980(3) 0.3986(3) 0.0291(9) Uani 1 d .
H19 H 0.5917 0.6602 0.3978 0.035 Uiso 1 calc R
C20 C 0.4335(3) 0.6678(3) 0.4856(3) 0.0262(9) Uani 1 d .
C21 C 0.6239(3) 0.8635(3) 0.1986(3) 0.0261(9) Uani 1 d .
C22 C 0.7201(4) 0.9029(5) 0.2122(4) 0.0498(14) Uani 1 d .
H22A H 0.7824 0.9432 0.1403 0.075 Uiso 1 calc R
H22B H 0.7395 0.8382 0.2609 0.075 Uiso 1 calc R
H22C H 0.6994 0.9524 0.2441 0.075 Uiso 1 calc R
C23 C 0.5927(3) 0.9664(4) 0.1259(3) 0.0352(10) Uani 1 d .
H23A H 0.6546 1.0084 0.0539 0.053 Uiso 1 calc R
H23B H 0.5723 1.0136 0.1604 0.053 Uiso 1 calc R
H23C H 0.5313 0.9430 0.1169 0.053 Uiso 1 calc R
C24 C 0.6581(4) 0.7911(4) 0.1431(4) 0.0380(11) Uani 1 d .
H24A H 0.7185 0.8351 0.0703 0.057 Uiso 1 calc R
H24B H 0.5968 0.7653 0.1355 0.057 Uiso 1 calc R
H24C H 0.6811 0.7268 0.1880 0.057 Uiso 1 calc R
C25 C 0.3930(4) 0.5709(3) 0.5975(3) 0.0346(10) Uani 1 d .
H25A H 0.4489 0.5264 0.6023 0.052 Uiso 1 calc R
H25B H 0.3277 0.5250 0.6131 0.052 Uiso 1 calc R
H25C H 0.3754 0.5972 0.6513 0.052 Uiso 1 calc R
N5 N 0.3285(2) 0.9657(2) 0.4325(2) 0.0188(7) Uani 1 d .
N6 N 0.2704(2) 0.8654(2) 0.5269(2) 0.0194(7) Uani 1 d .
C26 C 0.3354(3) 1.0393(3) 0.4664(3) 0.0191(8) Uani 1 d .
C27 C 0.2801(3) 0.9886(3) 0.5806(3) 0.0261(9) Uani 1 d .
H27 H 0.2711 1.0228 0.6249 0.031 Uiso 1 calc R
C28 C 0.2415(3) 0.8798(3) 0.6159(3) 0.0219(8) Uani 1 d .
C29 C 0.4053(3) 1.1547(3) 0.3894(3) 0.0225(8) Uani 1 d .
C30 C 0.4533(4) 1.1815(4) 0.2698(3) 0.0428(12) Uani 1 d .
H30A H 0.4986 1.1281 0.2602 0.064 Uiso 1 calc R
H30B H 0.4977 1.2571 0.2230 0.064 Uiso 1 calc R
H30C H 0.3947 1.1766 0.2491 0.064 Uiso 1 calc R
C31 C 0.3416(4) 1.2420(4) 0.4019(4) 0.0404(11) Uani 1 d .
H31A H 0.3896 1.3157 0.3541 0.061 Uiso 1 calc R
H31B H 0.3119 1.2262 0.4784 0.061 Uiso 1 calc R
H31C H 0.2822 1.2407 0.3813 0.061 Uiso 1 calc R
C32 C 0.4986(4) 1.1606(4) 0.4206(4) 0.0477(13) Uani 1 d .
H32A H 0.5445 1.2353 0.3728 0.071 Uiso 1 calc R
H32B H 0.5419 1.1056 0.4118 0.071 Uiso 1 calc R
H32C H 0.4687 1.1445 0.4972 0.071 Uiso 1 calc R
C33 C 0.1847(4) 0.7863(4) 0.7315(3) 0.0381(11) Uani 1 d .
H33A H 0.1186 0.7475 0.7410 0.057 Uiso 1 calc R
H33B H 0.1658 0.8162 0.7825 0.057 Uiso 1 calc R
H33C H 0.2327 0.7339 0.7466 0.057 Uiso 1 calc R
B1 B 0.2619(4) 0.7547(4) 0.5242(4) 0.0222(9) Uani 1 d .
H1 H 0.2398 0.6930 0.6009 0.027 Uiso 1 calc R
O4 O 0.2123(2) 1.1019(2) 0.2781(2) 0.0281(6) Uani 1 d .
C34 C 0.1196(3) 1.0764(3) 0.3800(3) 0.0290(9) Uani 1 d .
H34A H 0.1431 1.0883 0.4292 0.035 Uiso 1 calc R
H34B H 0.0819 0.9979 0.4182 0.035 Uiso 1 calc R
C35 C 0.0465(4) 1.1525(4) 0.3503(4) 0.0562(15) Uani 1 d .
H35A H 0.0087 1.1734 0.4079 0.067 Uiso 1 calc R
H35B H -0.0081 1.1172 0.3401 0.067 Uiso 1 calc R
C36 C 0.1196(4) 1.2514(4) 0.2457(4) 0.0510(14) Uani 1 d .
H36A H 0.1471 1.3068 0.2599 0.061 Uiso 1 calc R
H36B H 0.0813 1.2871 0.1992 0.061 Uiso 1 calc R
C37 C 0.2110(4) 1.2067(4) 0.1911(3) 0.0376(11) Uani 1 d .
H37A H 0.1987 1.1944 0.1362 0.045 Uiso 1 calc R
H37B H 0.2807 1.2597 0.1535 0.045 Uiso 1 calc R
O5 O 0.1079(3) 1.3422(3) -0.0220(3) 0.0687(12) Uani 1 d .
C38 C 0.0281(5) 1.3034(5) -0.0410(5) 0.079(2) Uani 1 d .
H38A H 0.0530 1.3331 -0.1209 0.095 Uiso 1 calc R
H38B H -0.0388 1.3301 -0.0135 0.095 Uiso 1 calc R
C39 C 0.0043(5) 1.1804(5) 0.0150(5) 0.0728(18) Uani 1 d .
H39A H 0.0689 1.1542 -0.0166 0.109 Uiso 1 calc R
H39B H -0.0553 1.1543 0.0054 0.109 Uiso 1 calc R
H39C H -0.0164 1.1510 0.0935 0.109 Uiso 1 calc R
C40 C 0.1488(5) 1.4561(6) -0.0845(5) 0.084(2) Uani 1 d .
H40A H 0.0890 1.4958 -0.0695 0.101 Uiso 1 calc R
H40B H 0.1797 1.4776 -0.1633 0.101 Uiso 1 calc R
C41 C 0.2342(6) 1.4908(6) -0.0605(6) 0.103(3) Uani 1 d .
H41A H 0.2024 1.4755 0.0160 0.154 Uiso 1 calc R
H41B H 0.2642 1.5707 -0.1096 0.154 Uiso 1 calc R
H41C H 0.2920 1.4491 -0.0719 0.154 Uiso 1 calc R

loop_
_atom_site_aniso_label
_atom_site_aniso_U_11
_atom_site_aniso_U_22
_atom_site_aniso_U_33
_atom_site_aniso_U_23
_atom_site_aniso_U_13
_atom_site_aniso_U_12
Mo1 0.02297(18) 0.01828(18) 0.01902(17) -0.00874(14) -0.00792(15) 0.00177(13)
C1 0.030(2) 0.028(2) 0.021(2) -0.0166(18) -0.0127(18) 0.0116(17)
O1 0.0255(16) 0.0277(16) 0.0197(14) -0.0055(12) -0.0034(12) 0.0000(12)
C2 0.038(3) 0.027(2) 0.037(3) -0.017(2) -0.015(2) 0.0030(19)
O2 0.064(2) 0.056(2) 0.069(2) -0.025(2) -0.055(2) 0.0161(18)
C3 0.021(2) 0.026(2) 0.0173(19) -0.0080(17) -0.0060(16) 0.0001(16)
O3 0.0410(18) 0.0329(17) 0.0302(16) -0.0212(14) -0.0135(14) 0.0071(13)
C4 0.053(3) 0.014(2) 0.022(2) -0.0044(17) -0.013(2) 0.0049(18)
C5 0.035(3) 0.022(2) 0.037(3) -0.0033(19) -0.021(2) -0.0003(18)
C6 0.045(3) 0.025(2) 0.032(2) -0.011(2) -0.011(2) 0.013(2)
C7 0.042(3) 0.024(2) 0.033(2) -0.0144(19) -0.011(2) -0.0011(19)
C8 0.029(2) 0.022(2) 0.034(2) -0.0100(19) -0.010(2) -0.0005(17)
C9 0.115(5) 0.035(3) 0.028(3) -0.011(2) -0.022(3) 0.007(3)
Yb1 0.01915(9) 0.01703(9) 0.01617(9) -0.00848(6) -0.00662(7) 0.00338(6)
N1 0.0207(17) 0.0243(18) 0.0207(16) -0.0130(14) -0.0082(14) 0.0045(13)
N2 0.0230(18) 0.0159(17) 0.0215(17) -0.0075(14) -0.0064(14) 0.0013(13)
C10 0.020(2) 0.034(2) 0.038(2) -0.024(2) -0.0115(19) 0.0059(17)
C11 0.026(2) 0.030(2) 0.047(3) -0.016(2) -0.012(2) -0.0062(18)
C12 0.025(2) 0.027(2) 0.029(2) -0.0127(19) -0.0049(19) -0.0017(17)
C13 0.028(2) 0.049(3) 0.038(3) -0.028(2) -0.018(2) 0.010(2)
C14 0.048(3) 0.047(3) 0.052(3) -0.017(3) -0.035(3) 0.013(2)
C15 0.082(4) 0.068(4) 0.061(4) -0.044(3) -0.040(3) 0.009(3)
C16 0.035(3) 0.121(6) 0.061(4) -0.054(4) -0.028(3) 0.032(3)
C17 0.042(3) 0.021(2) 0.055(3) 0.005(2) -0.015(3) -0.009(2)
N3 0.0214(17) 0.0175(16) 0.0190(16) -0.0077(13) -0.0084(14) 0.0024(13)
N4 0.0236(17) 0.0166(16) 0.0206(16) -0.0096(13) -0.0113(14) 0.0089(13)
C18 0.023(2) 0.026(2) 0.030(2) -0.0200(18) -0.0149(18) 0.0094(16)
C19 0.028(2) 0.027(2) 0.037(2) -0.0162(19) -0.018(2) 0.0145(17)
C20 0.032(2) 0.020(2) 0.033(2) -0.0139(18) -0.019(2) 0.0100(17)
C21 0.016(2) 0.036(2) 0.030(2) -0.0188(19) -0.0096(18) 0.0055(17)
C22 0.035(3) 0.069(4) 0.048(3) -0.031(3) -0.016(2) -0.006(2)
C23 0.027(2) 0.035(3) 0.028(2) -0.011(2) -0.0011(19) 0.0025(19)
C24 0.035(3) 0.046(3) 0.041(3) -0.030(2) -0.012(2) 0.014(2)
C25 0.044(3) 0.024(2) 0.031(2) -0.0083(19) -0.018(2) 0.0135(19)
N5 0.0227(17) 0.0149(16) 0.0190(16) -0.0088(13) -0.0085(14) 0.0048(12)
N6 0.0201(17) 0.0211(17) 0.0134(15) -0.0068(13) -0.0057(13) 0.0021(13)
C26 0.0188(19) 0.022(2) 0.0221(19) -0.0134(16) -0.0104(16) 0.0072(15)
C27 0.031(2) 0.030(2) 0.026(2) -0.0196(18) -0.0145(19) 0.0091(17)
C28 0.024(2) 0.022(2) 0.0198(19) -0.0111(16) -0.0090(17) 0.0067(16)
C29 0.025(2) 0.0164(19) 0.030(2) -0.0121(17) -0.0139(18) 0.0045(15)
C30 0.052(3) 0.031(3) 0.029(2) -0.016(2) 0.000(2) -0.014(2)
C31 0.039(3) 0.025(2) 0.050(3) -0.019(2) -0.011(2) 0.013(2)
C32 0.046(3) 0.031(3) 0.073(4) -0.018(3) -0.040(3) 0.003(2)
C33 0.045(3) 0.039(3) 0.021(2) -0.014(2) -0.008(2) 0.004(2)
B1 0.029(3) 0.015(2) 0.019(2) -0.0075(18) -0.009(2) 0.0041(18)
O4 0.0278(16) 0.0245(15) 0.0233(15) -0.0085(12) -0.0067(13) 0.0094(12)
C34 0.026(2) 0.033(2) 0.026(2) -0.0158(19) -0.0067(18) 0.0096(18)
C35 0.040(3) 0.046(3) 0.052(3) -0.012(3) -0.005(3) 0.020(2)
C36 0.034(3) 0.038(3) 0.061(3) -0.016(3) -0.012(3) 0.016(2)
C37 0.039(3) 0.025(2) 0.031(2) -0.0051(19) -0.009(2) 0.0113(19)
O5 0.064(3) 0.073(3) 0.059(2) -0.017(2) -0.035(2) 0.005(2)
C38 0.072(5) 0.081(5) 0.068(4) -0.009(4) -0.047(4) 0.002(4)
C39 0.063(4) 0.084(5) 0.061(4) -0.031(4) -0.022(3) 0.022(3)
C40 0.082(5) 0.076(5) 0.065(4) -0.004(4) -0.042(4) -0.005(4)
C41 0.109(6) 0.088(6) 0.091(5) -0.008(4) -0.067(5) -0.014(5)

loop_
_atom_type_symbol
_atom_type_description
_atom_type_scat_dispersion_real
_atom_type_scat_dispersion_imag
_atom_type_scat_source
C C 0.0033 0.0016 'International Tables Vol C Tables 4.2.6.8 and 6.1.1.4'
H H 0.0000 0.0000 'International Tables Vol C Tables 4.2.6.8 and 6.1.1.4'
B B 0.0013 0.0007 'International Tables Vol C Tables 4.2.6.8 and 6.1.1.4'
N N 0.0061 0.0033 'International Tables Vol C Tables 4.2.6.8 and 6.1.1.4'
O O 0.0106 0.0060 'International Tables Vol C Tables 4.2.6.8 and 6.1.1.4'
Mo Mo -1.6832 0.6857 'International Tables Vol C Tables 4.2.6.8 and 6.1.1.4'
Yb Yb -0.3850 5.5486 'International Tables Vol C Tables 4.2.6.8 and 6.1.1.4'

loop_
_geom_angle_atom_site_label_1
_geom_angle_atom_site_label_2
_geom_angle_atom_site_label_3
_geom_angle
_geom_angle_site_symmetry_1
_geom_angle_site_symmetry_3
C1 Mo1 C3 80.94(16) . .
C1 Mo1 C2 88.28(16) . .
C3 Mo1 C2 90.20(17) . .
C1 Mo1 C5 107.99(15) . .
C3 Mo1 C5 110.73(16) . .
C2 Mo1 C5 154.91(16) . .
C1 Mo1 C6 103.78(16) . .
C3 Mo1 C6 144.99(16) . .
C2 Mo1 C6 124.28(17) . .
C5 Mo1 C6 34.45(15) . .
C1 Mo1 C8 160.62(16) . .
C3 Mo1 C8 114.84(15) . .
C2 Mo1 C8 102.21(16) . .
C5 Mo1 C8 57.08(14) . .
C6 Mo1 C8 56.85(15) . .
C1 Mo1 C4 138.03(16) . .
C3 Mo1 C4 95.74(15) . .
C2 Mo1 C4 133.69(17) . .
C5 Mo1 C4 34.34(15) . .
C6 Mo1 C4 57.33(15) . .
C8 Mo1 C4 34.85(14) . .
C1 Mo1 C7 128.58(16) . .
C3 Mo1 C7 149.28(15) . .
C2 Mo1 C7 98.08(16) . .
C5 Mo1 C7 56.87(15) . .
C6 Mo1 C7 33.80(15) . .
C8 Mo1 C7 34.49(14) . .
C4 Mo1 C7 57.58(14) . .
O1 C1 Mo1 175.2(3) . .
C1 O1 Yb1 149.1(3) . .
O2 C2 Mo1 178.3(4) . .
O3 C3 Mo1 176.4(3) . .
C3 O3 Yb1 159.4(3) . 2_675
C5 C4 C8 106.6(4) . .
C5 C4 C9 127.6(4) . .
C8 C4 C9 125.7(5) . .
C5 C4 Mo1 72.1(2) . .
C8 C4 Mo1 72.5(2) . .
C9 C4 Mo1 123.4(3) . .
C4 C5 C6 108.9(4) . .
C4 C5 Mo1 73.5(2) . .
C6 C5 Mo1 73.3(2) . .
C7 C6 C5 108.4(4) . .
C7 C6 Mo1 73.3(3) . .
C5 C6 Mo1 72.2(3) . .
C6 C7 C8 108.1(4) . .
C6 C7 Mo1 72.9(2) . .
C8 C7 Mo1 72.6(2) . .
C7 C8 C4 108.0(4) . .
C7 C8 Mo1 72.9(2) . .
C4 C8 Mo1 72.7(2) . .
O1 Yb1 O3 83.91(9) . 2_675
O1 Yb1 N5 122.78(9) . .
O3 Yb1 N5 149.48(10) 2_675 .
O1 Yb1 N1 141.88(10) . .
O3 Yb1 N1 78.48(9) 2_675 .
N5 Yb1 N1 86.02(10) . .
O1 Yb1 N3 124.32(10) . .
O3 Yb1 N3 80.79(10) 2_675 .
N5 Yb1 N3 71.95(10) . .
N1 Yb1 N3 85.94(10) . .
O1 Yb1 O4 75.38(9) . .
O3 Yb1 O4 124.20(9) 2_675 .
N5 Yb1 O4 80.45(9) . .
N1 Yb1 O4 87.03(9) . .
N3 Yb1 O4 151.91(9) . .
C10 N1 N2 106.3(3) . .
C10 N1 Yb1 139.2(3) . .
N2 N1 Yb1 113.5(2) . .
C12 N2 N1 110.0(3) . .
C12 N2 B1 126.3(3) . .
N1 N2 B1 123.6(3) . .
N1 C10 C11 109.7(4) . .
N1 C10 C13 125.3(4) . .
C11 C10 C13 125.1(4) . .
C12 C11 C10 106.6(4) . .
N2 C12 C11 107.4(4) . .
N2 C12 C17 124.0(4) . .
C11 C12 C17 128.6(4) . .
C14 C13 C10 114.0(3) . .
C14 C13 C16 108.1(4) . .
C10 C13 C16 108.5(4) . .
C14 C13 C15 108.4(4) . .
C10 C13 C15 108.7(4) . .
C16 C13 C15 109.2(4) . .
C18 N3 N4 106.2(3) . .
C18 N3 Yb1 139.9(3) . .
N4 N3 Yb1 113.8(2) . .
C20 N4 N3 109.5(3) . .
C20 N4 B1 127.3(3) . .
N3 N4 B1 122.6(3) . .
N3 C18 C19 109.9(3) . .
N3 C18 C21 123.2(3) . .
C19 C18 C21 126.8(3) . .
C20 C19 C18 106.5(3) . .
N4 C20 C19 107.8(3) . .
N4 C20 C25 123.7(4) . .
C19 C20 C25 128.5(4) . .
C18 C21 C23 111.9(3) . .
C18 C21 C24 109.5(3) . .
C23 C21 C24 109.3(3) . .
C18 C21 C22 108.3(3) . .
C23 C21 C22 108.3(4) . .
C24 C21 C22 109.6(4) . .
C26 N5 N6 106.2(3) . .
C26 N5 Yb1 138.3(2) . .
N6 N5 Yb1 112.0(2) . .
C28 N6 N5 109.3(3) . .
C28 N6 B1 127.9(3) . .
N5 N6 B1 121.9(3) . .
N5 C26 C27 110.0(3) . .
N5 C26 C29 122.5(3) . .
C27 C26 C29 127.1(3) . .
C28 C27 C26 106.2(3) . .
N6 C28 C27 108.3(3) . .
N6 C28 C33 123.1(3) . .
C27 C28 C33 128.4(4) . .
C26 C29 C31 110.9(3) . .
C26 C29 C30 112.4(3) . .
C31 C29 C30 109.1(4) . .
C26 C29 C32 107.7(3) . .
C31 C29 C32 107.9(4) . .
C30 C29 C32 108.6(4) . .
N6 B1 N4 110.7(3) . .
N6 B1 N2 112.0(3) . .
N4 B1 N2 112.6(3) . .
C34 O4 C37 108.7(3) . .
C34 O4 Yb1 121.7(2) . .
C37 O4 Yb1 129.3(2) . .
O4 C34 C35 106.8(3) . .
C34 C35 C36 104.4(4) . .
C35 C36 C37 104.9(4) . .
O4 C37 C36 106.2(3) . .
C40 O5 C38 115.3(4) . .
O5 C38 C39 110.4(5) . .
O5 C40 C41 112.1(5) . .

loop_
_geom_bond_atom_site_label_1
_geom_bond_atom_site_label_2
_geom_bond_distance
_geom_bond_site_symmetry_2
Mo1 C1 1.900(4) .
Mo1 C3 1.905(4) .
Mo1 C2 1.960(5) .
Mo1 C5 2.370(4) .
Mo1 C6 2.384(4) .
Mo1 C8 2.385(4) .
Mo1 C4 2.387(4) .
Mo1 C7 2.390(4) .
C1 O1 1.195(4) .
O1 Yb1 2.390(3) .
C2 O2 1.155(5) .
C3 O3 1.184(5) .
O3 Yb1 2.449(3) 2_675
C4 C5 1.405(6) .
C4 C8 1.429(6) .
C4 C9 1.499(6) .
C5 C6 1.408(6) .
C6 C7 1.388(6) .
C7 C8 1.416(6) .
Yb1 O3 2.449(3) 2_675
Yb1 N5 2.478(3) .
Yb1 N1 2.494(3) .
Yb1 N3 2.494(3) .
Yb1 O4 2.510(3) .
N1 C10 1.344(5) .
N1 N2 1.381(4) .
N2 C12 1.350(5) .
N2 B1 1.549(5) .
C10 C11 1.391(6) .
C10 C13 1.516(6) .
C11 C12 1.379(6) .
C12 C17 1.503(6) .
C13 C14 1.514(6) .
C13 C16 1.534(6) .
C13 C15 1.540(6) .
N3 C18 1.341(5) .
N3 N4 1.393(4) .
N4 C20 1.359(5) .
N4 B1 1.547(5) .
C18 C19 1.399(5) .
C18 C21 1.513(5) .
C19 C20 1.372(5) .
C20 C25 1.482(5) .
C21 C23 1.531(6) .
C21 C24 1.533(6) .
C21 C22 1.546(5) .
N5 C26 1.341(4) .
N5 N6 1.389(4) .
N6 C28 1.354(5) .
N6 B1 1.546(5) .
C26 C27 1.396(5) .
C26 C29 1.509(5) .
C27 C28 1.368(5) .
C28 C33 1.499(5) .
C29 C31 1.514(5) .
C29 C30 1.522(5) .
C29 C32 1.537(5) .
O4 C34 1.451(4) .
O4 C37 1.455(5) .
C34 C35 1.484(6) .
C35 C36 1.484(6) .
C36 C37 1.504(6) .
O5 C40 1.387(7) .
O5 C38 1.397(6) .
C38 C39 1.477(8) .
C40 C41 1.489(8) .
